data_4085151
loop_
_publ_author_name
'Fecker, Ann Christin'
'Cr\(aciun, Bogdan-Florin'
'Schweyen, Peter'
'Freytag, Matthias'
'Jones, Peter G.'
'Walter, Marc D.'

_publ_section_title
;
 Synthesis and Characterization of N-Donor-Functionalized Enantiomerically
 Pure Pentadienyl Ligands Derived from (1R)-(&#x2212;)-Myrtenal
;
_journal_issue 1
_journal_name_full Organometallics
_journal_page_first 146
_journal_paper_doi 10.1021/om501024j
_journal_volume 34
_journal_year 2015
_chemical_absolute_configuration ad
_chemical_formula_sum 'C34 H60 N2 Si2 V'
_chemical_formula_weight 603.96
_chemical_name_systematic
; 
 ? 
;
_space_group_IT_number 152
_symmetry_cell_setting trigonal
_symmetry_space_group_name_Hall 'P 31 2"'
_symmetry_space_group_name_H-M 'P 31 2 1'
_atom_sites_solution_hydrogens geom
_atom_sites_solution_primary direct
_atom_sites_solution_secondary difmap
_audit_creation_method SHELXL-97
_cell_angle_alpha 90.00
_cell_angle_beta 90.00
_cell_angle_gamma 120.00
_cell_formula_units_Z 6
_cell_length_a 11.1429(5)
_cell_length_b 11.1429(5)
_cell_length_c 47.384(4)
_cell_measurement_reflns_used 16263
_cell_measurement_temperature 100(2)
_cell_measurement_theta_max 76.6230
_cell_measurement_theta_min 4.5640
_cell_volume 5095.2(5)
_computing_cell_refinement
; 
CrysAlisPro, Agilent Technologies, 
Version 1.171.36.28 (release 01-02-2013 CrysAlis171 .NET) 
(compiled Feb  1 2013,16:14:44) 
;
_computing_data_collection
; 
CrysAlisPro, Agilent Technologies, 
Version 1.171.36.28 (release 01-02-2013 CrysAlis171 .NET) 
(compiled Feb  1 2013,16:14:44) 
;
_computing_data_reduction
; 
CrysAlisPro, Agilent Technologies, 
Version 1.171.36.28 (release 01-02-2013 CrysAlis171 .NET) 
(compiled Feb  1 2013,16:14:44) 
;
_computing_molecular_graphics 'Bruker XP'
_computing_publication_material SHELXL-97
_computing_structure_refinement 'SHELXL-97 (Sheldrick, 1997)'
_computing_structure_solution 'SHELXS-97 (Sheldrick, 1990)'
_diffrn_ambient_temperature 100(2)
_diffrn_detector_area_resol_mean 10.3543
_diffrn_measured_fraction_theta_full 1.000
_diffrn_measured_fraction_theta_max 0.971
_diffrn_measurement_device_type 'Oxford Diffraction Xcalibur, Atlas, Nova'
_diffrn_measurement_method '\w scans'
_diffrn_radiation_monochromator mirror
_diffrn_radiation_source 'Nova (Cu) X-ray Source'
_diffrn_radiation_type 'Cu K\a'
_diffrn_radiation_wavelength 1.54184
_diffrn_reflns_av_R_equivalents 0.1130
_diffrn_reflns_av_sigmaI/netI 0.0445
_diffrn_reflns_limit_h_max 14
_diffrn_reflns_limit_h_min -13
_diffrn_reflns_limit_k_max 10
_diffrn_reflns_limit_k_min -13
_diffrn_reflns_limit_l_max 59
_diffrn_reflns_limit_l_min -58
_diffrn_reflns_number 67872
_diffrn_reflns_theta_full 75.00
_diffrn_reflns_theta_max 79.49
_diffrn_reflns_theta_min 4.58
_exptl_absorpt_coefficient_mu 3.283
_exptl_absorpt_correction_T_max 1.00000
_exptl_absorpt_correction_T_min 0.32982
_exptl_absorpt_correction_type multi-scan
_exptl_absorpt_process_details
; 
CrysAlisPro, Agilent Technologies, 
Version 1.171.36.28 (release 01-02-2013 CrysAlis171 .NET) 
(compiled Feb  1 2013,16:14:44) 
;
_exptl_crystal_colour 'dark olive'
_exptl_crystal_density_diffrn 1.181
_exptl_crystal_density_method 'not measured'
_exptl_crystal_description plate
_exptl_crystal_F_000 1974
_exptl_crystal_size_max 0.22
_exptl_crystal_size_mid 0.18
_exptl_crystal_size_min 0.02
_refine_diff_density_max 0.493
_refine_diff_density_min -0.704
_refine_diff_density_rms 0.074
_refine_ls_abs_structure_details 'Flack H D (1983), Acta Cryst. A39, 876-881'
_refine_ls_abs_structure_Flack 0.014(6)
_refine_ls_extinction_method none
_refine_ls_goodness_of_fit_ref 1.098
_refine_ls_hydrogen_treatment mixed
_refine_ls_matrix_type full
_refine_ls_number_parameters 390
_refine_ls_number_reflns 7149
_refine_ls_number_restraints 0
_refine_ls_restrained_S_all 1.098
_refine_ls_R_factor_all 0.0555
_refine_ls_R_factor_gt 0.0521
_refine_ls_shift/su_max 0.001
_refine_ls_shift/su_mean 0.000
_refine_ls_structure_factor_coef Fsqd
_refine_ls_weighting_details 'calc w=1/[\s^2^(Fo^2^)+(0.0157P)^2^+9.0168P] where P=(Fo^2^+2Fc^2^)/3'
_refine_ls_weighting_scheme calc
_refine_ls_wR_factor_gt 0.1027
_refine_ls_wR_factor_ref 0.1041
_reflns_number_gt 6746
_reflns_number_total 7149
_reflns_threshold_expression >2sigma(I)
_cod_data_source_file om501024j_si_002.cif
_cod_data_source_block ann42
_cod_depositor_comments 'Adding full bibliography for 4085149--4085163.cif.'
_cod_original_cell_volume 5095.1(5)
_cod_database_code 4085151

loop_
_symmetry_equiv_pos_as_xyz
'x, y, z'
'-y, x-y, z+1/3'
'-x+y, -x, z+2/3'
'y, x, -z'
'x-y, -y, -z+2/3'
'-x, -x+y, -z+1/3'

loop_
_atom_site_label
_atom_site_type_symbol
_atom_site_fract_x
_atom_site_fract_y
_atom_site_fract_z
_atom_site_U_iso_or_equiv
_atom_site_adp_type
_atom_site_occupancy
_atom_site_symmetry_multiplicity
_atom_site_calc_flag
_atom_site_refinement_flags
V V 0.85350(5) 0.08041(5) 0.089008(10) 0.01054(10) Uani 1 1 d .
N1 N 0.5134(3) -0.1514(3) 0.00799(6) 0.0246(6) Uani 1 1 d .
N2 N 1.3487(3) 0.1878(3) 0.06897(6) 0.0220(6) Uani 1 1 d .
Si1 Si 0.55329(9) -0.17586(9) 0.042129(17) 0.01638(17) Uani 1 1 d .
Si2 Si 1.24624(8) 0.26259(9) 0.072767(17) 0.01545(17) Uani 1 1 d .
C1 C 0.6758(3) -0.0052(3) 0.05815(6) 0.0153(6) Uani 1 1 d .
H1 H 0.620(4) 0.027(4) 0.0692(9) 0.034(12) Uiso 1 1 d .
C2 C 0.7973(3) 0.1015(3) 0.04463(6) 0.0141(6) Uani 1 1 d .
C3 C 0.8807(3) 0.2359(3) 0.05608(6) 0.0144(6) Uani 1 1 d .
H3 H 0.968(4) 0.299(4) 0.0460(7) 0.014(8) Uiso 1 1 d .
C4 C 0.8729(3) 0.2914(3) 0.08288(6) 0.0140(6) Uani 1 1 d .
C5 C 0.7780(3) 0.2230(3) 0.10485(6) 0.0144(6) Uani 1 1 d .
H5 H 0.675(4) 0.137(4) 0.1008(7) 0.017(9) Uiso 1 1 d .
C6 C 0.7879(4) 0.3056(3) 0.13137(7) 0.0194(7) Uani 1 1 d .
H6A H 0.7040 0.3143 0.1329 0.023 Uiso 1 1 calc R
H6B H 0.7917 0.2551 0.1482 0.023 Uiso 1 1 calc R
C7 C 0.9160(4) 0.4496(4) 0.13073(7) 0.0201(7) Uani 1 1 d .
H7 H 0.9318 0.5072 0.1480 0.024 Uiso 1 1 calc R
C8 C 1.0398(4) 0.4331(3) 0.12134(7) 0.0199(7) Uani 1 1 d .
H8A H 1.0327 0.3443 0.1270 0.024 Uiso 1 1 calc R
H8B H 1.1317 0.5129 0.1261 0.024 Uiso 1 1 calc R
C9 C 0.9913(3) 0.4348(3) 0.09057(7) 0.0172(6) Uani 1 1 d .
H9 H 1.0665 0.4804 0.0762 0.021 Uiso 1 1 calc R
C10 C 0.9293(4) 0.5244(3) 0.10207(7) 0.0208(7) Uani 1 1 d .
C11 C 0.7982(4) 0.5109(4) 0.08912(8) 0.0261(8) Uani 1 1 d .
H11A H 0.7586 0.5509 0.1020 0.039 Uiso 1 1 calc R
H11B H 0.7309 0.4128 0.0860 0.039 Uiso 1 1 calc R
H11C H 0.8208 0.5603 0.0711 0.039 Uiso 1 1 calc R
C12 C 1.0400(4) 0.6788(4) 0.10340(8) 0.0282(8) Uani 1 1 d .
H12A H 1.0637 0.7163 0.0842 0.042 Uiso 1 1 calc R
H12B H 1.1231 0.6893 0.1128 0.042 Uiso 1 1 calc R
H12C H 1.0038 0.7293 0.1140 0.042 Uiso 1 1 calc R
C13 C 0.8476(4) 0.0741(3) 0.01695(6) 0.0200(6) Uani 1 1 d .
H13A H 0.7999 0.0897 0.0012 0.030 Uiso 1 1 calc R
H13B H 0.8278 -0.0221 0.0165 0.030 Uiso 1 1 calc R
H13C H 0.9477 0.1369 0.0152 0.030 Uiso 1 1 calc R
C14 C 0.3925(4) -0.2550(4) 0.06425(7) 0.0237(7) Uani 1 1 d .
H14A H 0.3610 -0.1879 0.0668 0.036 Uiso 1 1 calc R
H14B H 0.4125 -0.2807 0.0827 0.036 Uiso 1 1 calc R
H14C H 0.3199 -0.3379 0.0548 0.036 Uiso 1 1 calc R
C15 C 0.6145(4) -0.3045(3) 0.03930(8) 0.0232(7) Uani 1 1 d .
H15A H 0.5521 -0.3807 0.0269 0.035 Uiso 1 1 calc R
H15B H 0.6149 -0.3412 0.0581 0.035 Uiso 1 1 calc R
H15C H 0.7085 -0.2589 0.0315 0.035 Uiso 1 1 calc R
C16 C 0.5101(5) -0.0286(4) -0.00050(8) 0.0355(9) Uani 1 1 d .
H16A H 0.5368 -0.0088 -0.0204 0.053 Uiso 1 1 calc R
H16B H 0.5752 0.0500 0.0111 0.053 Uiso 1 1 calc R
H16C H 0.4163 -0.0437 0.0020 0.053 Uiso 1 1 calc R
C17 C 0.4121(4) -0.2727(4) -0.00794(8) 0.0363(9) Uani 1 1 d .
H17A H 0.3183 -0.2931 -0.0031 0.054 Uiso 1 1 calc R
H17B H 0.4226 -0.3526 -0.0032 0.054 Uiso 1 1 calc R
H17C H 0.4277 -0.2536 -0.0282 0.054 Uiso 1 1 calc R
C18 C 1.0759(3) 0.1349(3) 0.08855(6) 0.0139(6) Uani 1 1 d .
H18 H 1.086(4) 0.147(3) 0.1097(7) 0.009(8) Uiso 1 1 d .
C19 C 0.9942(3) -0.0036(3) 0.07809(6) 0.0128(6) Uani 1 1 d .
C20 C 0.8744(3) -0.1093(3) 0.09173(6) 0.0118(6) Uani 1 1 d .
H20 H 0.818(4) -0.200(4) 0.0807(8) 0.028(11) Uiso 1 1 d .
C21 C 0.8054(3) -0.1048(3) 0.11673(6) 0.0117(6) Uani 1 1 d .
C22 C 0.8422(3) 0.0093(3) 0.13434(6) 0.0121(6) Uani 1 1 d .
H22 H 0.940(4) 0.081(3) 0.1358(7) 0.007(8) Uiso 1 1 d .
C23 C 0.7549(3) -0.0127(3) 0.16086(6) 0.0149(6) Uani 1 1 d .
H23A H 0.8126 0.0019 0.1778 0.018 Uiso 1 1 calc R
H23B H 0.7240 0.0566 0.1612 0.018 Uiso 1 1 calc R
C24 C 0.6288(3) -0.1576(3) 0.16174(6) 0.0147(6) Uani 1 1 d .
H24 H 0.5648 -0.1771 0.1781 0.018 Uiso 1 1 calc R
C25 C 0.5601(3) -0.1889(3) 0.13216(6) 0.0178(6) Uani 1 1 d .
H25A H 0.5708 -0.1063 0.1221 0.021 Uiso 1 1 calc R
H25B H 0.4628 -0.2655 0.1319 0.021 Uiso 1 1 calc R
C26 C 0.6677(3) -0.2323(3) 0.12363(7) 0.0142(6) Uani 1 1 d .
H26 H 0.6346 -0.3108 0.1099 0.017 Uiso 1 1 calc R
C27 C 0.6695(3) -0.2704(3) 0.15561(6) 0.0150(6) Uani 1 1 d .
C28 C 0.8034(3) -0.2530(4) 0.16778(7) 0.0211(7) Uani 1 1 d .
H28A H 0.7960 -0.2607 0.1884 0.032 Uiso 1 1 calc R
H28B H 0.8806 -0.1616 0.1626 0.032 Uiso 1 1 calc R
H28C H 0.8200 -0.3252 0.1602 0.032 Uiso 1 1 calc R
C29 C 0.5515(4) -0.4158(4) 0.16263(7) 0.0224(7) Uani 1 1 d .
H29A H 0.5714 -0.4848 0.1544 0.034 Uiso 1 1 calc R
H29B H 0.4646 -0.4283 0.1548 0.034 Uiso 1 1 calc R
H29C H 0.5429 -0.4277 0.1832 0.034 Uiso 1 1 calc R
C30 C 1.0318(3) -0.0449(3) 0.05056(7) 0.0184(6) Uani 1 1 d .
H30A H 1.1048 -0.0678 0.0539 0.028 Uiso 1 1 calc R
H30B H 1.0650 0.0322 0.0372 0.028 Uiso 1 1 calc R
H30C H 0.9498 -0.1259 0.0428 0.028 Uiso 1 1 calc R
C31 C 1.3326(4) 0.4077(3) 0.09853(7) 0.0229(7) Uani 1 1 d .
H31A H 1.3404 0.3712 0.1168 0.034 Uiso 1 1 calc R
H31B H 1.2775 0.4535 0.1007 0.034 Uiso 1 1 calc R
H31C H 1.4253 0.4748 0.0916 0.034 Uiso 1 1 calc R
C32 C 1.2426(4) 0.3387(4) 0.03774(7) 0.0246(8) Uani 1 1 d .
H32A H 1.3376 0.3979 0.0310 0.037 Uiso 1 1 calc R
H32B H 1.1971 0.3941 0.0398 0.037 Uiso 1 1 calc R
H32C H 1.1911 0.2639 0.0241 0.037 Uiso 1 1 calc R
C33 C 1.3634(4) 0.1128(4) 0.09256(8) 0.0316(8) Uani 1 1 d .
H33A H 1.3156 0.0135 0.0882 0.047 Uiso 1 1 calc R
H33B H 1.3225 0.1283 0.1095 0.047 Uiso 1 1 calc R
H33C H 1.4619 0.1460 0.0959 0.047 Uiso 1 1 calc R
C34 C 1.4045(5) 0.1644(5) 0.04366(9) 0.0431(11) Uani 1 1 d .
H34A H 1.5018 0.1918 0.0467 0.065 Uiso 1 1 calc R
H34B H 1.3978 0.2196 0.0283 0.065 Uiso 1 1 calc R
H34C H 1.3518 0.0659 0.0387 0.065 Uiso 1 1 calc R

loop_
_atom_site_aniso_label
_atom_site_aniso_U_11
_atom_site_aniso_U_22
_atom_site_aniso_U_33
_atom_site_aniso_U_23
_atom_site_aniso_U_13
_atom_site_aniso_U_12
V 0.0118(2) 0.0088(2) 0.0108(2) -0.00023(18) -0.00002(19) 0.0050(2)
N1 0.0228(15) 0.0196(15) 0.0220(14) -0.0027(12) -0.0058(12) 0.0034(12)
N2 0.0211(14) 0.0236(15) 0.0214(14) 0.0026(11) 0.0083(11) 0.0111(13)
Si1 0.0153(4) 0.0148(4) 0.0161(4) -0.0024(3) -0.0029(3) 0.0053(3)
Si2 0.0131(4) 0.0138(4) 0.0149(4) 0.0016(3) 0.0024(3) 0.0033(3)
C1 0.0128(14) 0.0180(16) 0.0131(13) -0.0012(12) -0.0026(11) 0.0063(13)
C2 0.0170(15) 0.0149(15) 0.0100(13) 0.0023(11) -0.0017(11) 0.0076(13)
C3 0.0183(15) 0.0103(14) 0.0134(14) 0.0036(11) -0.0002(12) 0.0062(12)
C4 0.0173(15) 0.0094(14) 0.0169(15) -0.0001(11) -0.0028(12) 0.0078(12)
C5 0.0198(15) 0.0097(14) 0.0185(14) -0.0011(11) 0.0006(12) 0.0110(12)
C6 0.0272(19) 0.0167(15) 0.0184(15) -0.0032(12) 0.0001(13) 0.0139(14)
C7 0.0251(18) 0.0178(16) 0.0206(16) -0.0031(13) -0.0023(13) 0.0131(14)
C8 0.0219(17) 0.0146(15) 0.0235(16) -0.0038(12) -0.0029(14) 0.0093(14)
C9 0.0176(16) 0.0101(14) 0.0199(15) -0.0027(11) -0.0018(12) 0.0040(13)
C10 0.0297(19) 0.0140(15) 0.0213(16) -0.0024(12) -0.0016(13) 0.0130(14)
C11 0.034(2) 0.0190(17) 0.0327(19) -0.0045(14) -0.0063(15) 0.0192(17)
C12 0.038(2) 0.0148(17) 0.0340(19) -0.0028(15) -0.0006(16) 0.0148(16)
C13 0.0240(16) 0.0179(15) 0.0146(13) -0.0014(12) 0.0007(12) 0.0078(14)
C14 0.0218(17) 0.0161(16) 0.0263(17) -0.0011(13) -0.0006(14) 0.0043(14)
C15 0.0213(17) 0.0149(16) 0.0271(18) -0.0041(13) -0.0014(14) 0.0044(14)
C16 0.040(2) 0.039(2) 0.029(2) -0.0038(17) -0.0149(18) 0.021(2)
C17 0.033(2) 0.033(2) 0.0255(18) -0.0097(16) -0.0113(16) 0.0034(18)
C18 0.0147(15) 0.0143(15) 0.0147(14) -0.0004(11) 0.0004(11) 0.0087(13)
C19 0.0103(14) 0.0124(14) 0.0177(15) 0.0002(11) 0.0016(11) 0.0071(12)
C20 0.0135(14) 0.0068(13) 0.0156(14) 0.0003(11) 0.0011(11) 0.0056(12)
C21 0.0182(15) 0.0081(13) 0.0108(13) 0.0038(11) 0.0018(11) 0.0080(12)
C22 0.0128(15) 0.0114(13) 0.0113(13) 0.0023(10) 0.0028(11) 0.0053(12)
C23 0.0150(15) 0.0154(15) 0.0130(13) -0.0009(11) 0.0026(11) 0.0068(13)
C24 0.0115(13) 0.0161(15) 0.0144(14) 0.0003(12) 0.0019(11) 0.0053(12)
C25 0.0152(15) 0.0202(16) 0.0172(14) 0.0013(12) 0.0024(12) 0.0083(13)
C26 0.0117(14) 0.0121(14) 0.0168(15) -0.0011(11) 0.0014(11) 0.0045(12)
C27 0.0136(15) 0.0142(14) 0.0145(14) 0.0029(11) 0.0036(12) 0.0050(13)
C28 0.0215(17) 0.0241(18) 0.0213(17) 0.0062(13) 0.0015(13) 0.0141(15)
C29 0.0246(17) 0.0170(16) 0.0225(16) 0.0035(13) 0.0060(13) 0.0080(14)
C30 0.0168(16) 0.0182(15) 0.0193(15) 0.0007(12) 0.0039(12) 0.0080(14)
C31 0.0207(17) 0.0174(16) 0.0221(16) 0.0034(13) 0.0021(13) 0.0032(14)
C32 0.0215(17) 0.0225(18) 0.0206(17) 0.0040(14) 0.0021(13) 0.0041(14)
C33 0.030(2) 0.042(2) 0.032(2) 0.0069(17) 0.0063(16) 0.0243(19)
C34 0.040(3) 0.066(3) 0.033(2) 0.004(2) 0.0119(19) 0.034(2)

loop_
_atom_type_symbol
_atom_type_description
_atom_type_scat_dispersion_real
_atom_type_scat_dispersion_imag
_atom_type_scat_source
C C 0.0181 0.0091 'International Tables Vol C Tables 4.2.6.8 and 6.1.1.4'
H H 0.0000 0.0000 'International Tables Vol C Tables 4.2.6.8 and 6.1.1.4'
N N 0.0311 0.0180 'International Tables Vol C Tables 4.2.6.8 and 6.1.1.4'
Si Si 0.2541 0.3302 'International Tables Vol C Tables 4.2.6.8 and 6.1.1.4'
V V 0.0687 2.1097 'International Tables Vol C Tables 4.2.6.8 and 6.1.1.4'

loop_
_geom_angle_atom_site_label_1
_geom_angle_atom_site_label_2
_geom_angle_atom_site_label_3
_geom_angle
C3 V C18 94.61(11)
C3 V C2 36.93(11)
C18 V C2 106.99(11)
C3 V C20 137.10(11)
C18 V C20 68.50(11)
C2 V C20 108.61(11)
C3 V C19 108.02(11)
C18 V C19 37.22(11)
C2 V C19 96.73(11)
C20 V C19 36.80(10)
C3 V C1 68.00(11)
C18 V C1 136.71(11)
C2 V C1 37.13(11)
C20 V C1 96.99(12)
C19 V C1 108.77(11)
C3 V C5 69.00(11)
C18 V C5 124.20(11)
C2 V C5 90.93(11)
C20 V C5 153.11(11)
C19 V C5 161.38(11)
C1 V C5 87.49(11)
C3 V C4 37.08(11)
C18 V C4 101.46(11)
C2 V C4 70.00(11)
C20 V C4 169.30(11)
C19 V C4 132.53(11)
C1 V C4 87.94(12)
C5 V C4 36.13(11)
C3 V C22 153.17(11)
C18 V C22 87.97(11)
C2 V C22 162.74(11)
C20 V C22 68.31(11)
C19 V C22 90.04(11)
C1 V C22 125.61(11)
C5 V C22 87.49(11)
C4 V C22 116.27(11)
C3 V C21 170.27(11)
C18 V C21 88.77(11)
C2 V C21 133.35(11)
C20 V C21 36.83(10)
C19 V C21 69.66(11)
C1 V C21 103.42(11)
C5 V C21 116.34(11)
C4 V C21 150.66(11)
C22 V C21 35.88(10)
C16 N1 C17 111.0(3)
C16 N1 Si1 122.6(2)
C17 N1 Si1 118.4(2)
C34 N2 C33 110.8(3)
C34 N2 Si2 128.8(3)
C33 N2 Si2 119.3(2)
N1 Si1 C1 109.57(14)
N1 Si1 C14 109.63(16)
C1 Si1 C14 107.07(15)
N1 Si1 C15 105.85(16)
C1 Si1 C15 116.68(15)
C14 Si1 C15 107.93(16)
N2 Si2 C31 107.94(16)
N2 Si2 C18 109.86(14)
C31 Si2 C18 106.61(14)
N2 Si2 C32 107.17(15)
C31 Si2 C32 107.82(15)
C18 Si2 C32 117.12(15)
C2 C1 Si1 124.9(2)
C2 C1 V 70.91(16)
Si1 C1 V 137.57(17)
C3 C2 C1 123.7(3)
C3 C2 C13 115.5(3)
C1 C2 C13 120.8(3)
C3 C2 V 71.44(17)
C1 C2 V 71.96(16)
C13 C2 V 129.8(2)
C2 C3 C4 130.2(3)
C2 C3 V 71.63(16)
C4 C3 V 72.67(17)
C5 C4 C3 127.8(3)
C5 C4 C9 114.4(3)
C3 C4 C9 117.2(3)
C5 C4 V 71.78(17)
C3 C4 V 70.24(17)
C9 C4 V 129.8(2)
C4 C5 C6 118.3(3)
C4 C5 V 72.09(17)
C6 C5 V 139.0(2)
C7 C6 C5 111.4(3)
C6 C7 C8 107.6(3)
C6 C7 C10 111.6(3)
C8 C7 C10 87.8(3)
C7 C8 C9 86.1(2)
C4 C9 C8 109.6(3)
C4 C9 C10 109.0(3)
C8 C9 C10 87.0(2)
C11 C10 C12 108.7(3)
C11 C10 C7 117.9(3)
C12 C10 C7 111.8(3)
C11 C10 C9 120.2(3)
C12 C10 C9 111.4(3)
C7 C10 C9 85.2(2)
C19 C18 Si2 122.6(2)
C19 C18 V 71.95(17)
Si2 C18 V 140.98(16)
C20 C19 C18 124.3(3)
C20 C19 C30 115.5(3)
C18 C19 C30 120.2(3)
C20 C19 V 71.26(17)
C18 C19 V 70.84(17)
C30 C19 V 133.0(2)
C19 C20 C21 130.5(3)
C19 C20 V 71.94(16)
C21 C20 V 72.70(16)
C22 C21 C20 127.5(3)
C22 C21 C26 115.0(3)
C20 C21 C26 117.2(3)
C22 C21 V 72.01(16)
C20 C21 V 70.47(16)
C26 C21 V 130.1(2)
C21 C22 C23 118.0(3)
C21 C22 V 72.11(16)
C23 C22 V 138.7(2)
C24 C23 C22 111.6(2)
C23 C24 C25 107.7(2)
C23 C24 C27 111.3(2)
C25 C24 C27 87.7(2)
C24 C25 C26 86.2(2)
C21 C26 C25 109.9(2)
C21 C26 C27 108.4(2)
C25 C26 C27 87.1(2)
C28 C27 C29 108.8(3)
C28 C27 C24 119.2(3)
C29 C27 C24 111.8(3)
C28 C27 C26 118.3(3)
C29 C27 C26 112.0(3)
C24 C27 C26 85.1(2)

loop_
_geom_bond_atom_site_label_1
_geom_bond_atom_site_label_2
_geom_bond_distance
V C3 2.237(3)
V C18 2.237(3)
V C2 2.240(3)
V C20 2.243(3)
V C19 2.252(3)
V C1 2.253(3)
V C5 2.265(3)
V C4 2.269(3)
V C22 2.271(3)
V C21 2.273(3)
N1 C16 1.444(5)
N1 C17 1.464(4)
N1 Si1 1.735(3)
N2 C34 1.433(5)
N2 C33 1.454(5)
N2 Si2 1.726(3)
Si1 C1 1.860(3)
Si1 C14 1.872(3)
Si1 C15 1.875(4)
Si2 C31 1.864(3)
Si2 C18 1.867(3)
Si2 C32 1.874(3)
C1 C2 1.431(4)
C2 C3 1.418(4)
C2 C13 1.516(4)
C3 C4 1.433(4)
C4 C5 1.406(4)
C4 C9 1.523(4)
C5 C6 1.529(4)
C6 C7 1.524(5)
C7 C8 1.545(5)
C7 C10 1.561(4)
C8 C9 1.558(4)
C9 C10 1.569(4)
C10 C11 1.521(5)
C10 C12 1.538(5)
C18 C19 1.433(4)
C19 C20 1.419(4)
C19 C30 1.510(4)
C20 C21 1.427(4)
C21 C22 1.400(4)
C21 C26 1.517(4)
C22 C23 1.532(4)
C23 C24 1.521(4)
C24 C25 1.551(4)
C24 C27 1.562(4)
C25 C26 1.554(4)
C26 C27 1.577(4)
C27 C28 1.519(4)
C27 C29 1.528(4)

loop_
_geom_torsion_atom_site_label_1
_geom_torsion_atom_site_label_2
_geom_torsion_atom_site_label_3
_geom_torsion_atom_site_label_4
_geom_torsion
C16 N1 Si1 C1 -30.8(4)
C17 N1 Si1 C1 -176.8(3)
C16 N1 Si1 C14 86.4(3)
C17 N1 Si1 C14 -59.5(3)
C16 N1 Si1 C15 -157.4(3)
C17 N1 Si1 C15 56.6(3)
C34 N2 Si2 C31 -125.4(4)
C33 N2 Si2 C31 67.8(3)
C34 N2 Si2 C18 118.7(4)
C33 N2 Si2 C18 -48.0(3)
C34 N2 Si2 C32 -9.5(4)
C33 N2 Si2 C32 -176.3(3)
N1 Si1 C1 C2 -46.7(3)
C14 Si1 C1 C2 -165.5(3)
C15 Si1 C1 C2 73.5(3)
N1 Si1 C1 V -146.7(2)
C14 Si1 C1 V 94.5(3)
C15 Si1 C1 V -26.5(3)
C3 V C1 C2 26.53(18)
C18 V C1 C2 -45.9(3)
C20 V C1 C2 -111.76(19)
C19 V C1 C2 -75.9(2)
C5 V C1 C2 94.86(19)
C4 V C1 C2 58.71(19)
C22 V C1 C2 179.97(17)
C21 V C1 C2 -148.65(18)
C3 V C1 Si1 147.8(3)
C18 V C1 Si1 75.4(3)
C2 V C1 Si1 121.3(3)
C20 V C1 Si1 9.5(2)
C19 V C1 Si1 45.4(3)
C5 V C1 Si1 -143.8(2)
C4 V C1 Si1 -180.0(2)
C22 V C1 Si1 -58.7(3)
C21 V C1 Si1 -27.3(3)
Si1 C1 C2 C3 172.9(2)
V C1 C2 C3 -51.7(3)
Si1 C1 C2 C13 -9.2(4)
V C1 C2 C13 126.1(3)
Si1 C1 C2 V -135.3(2)
C18 V C2 C3 -74.5(2)
C20 V C2 C3 -146.99(18)
C19 V C2 C3 -111.18(19)
C1 V C2 C3 136.4(3)
C5 V C2 C3 51.81(19)
C4 V C2 C3 21.76(18)
C22 V C2 C3 136.3(4)
C21 V C2 C3 -179.47(18)
C3 V C2 C1 -136.4(3)
C18 V C2 C1 149.03(18)
C20 V C2 C1 76.6(2)
C19 V C2 C1 112.39(19)
C5 V C2 C1 -84.61(19)
C4 V C2 C1 -114.7(2)
C22 V C2 C1 -0.1(5)
C21 V C2 C1 44.1(2)
C3 V C2 C13 108.2(4)
C18 V C2 C13 33.6(3)
C20 V C2 C13 -38.8(3)
C19 V C2 C13 -3.0(3)
C1 V C2 C13 -115.4(4)
C5 V C2 C13 160.0(3)
C4 V C2 C13 129.9(3)
C22 V C2 C13 -115.5(4)
C21 V C2 C13 -71.3(3)
C1 C2 C3 C4 5.7(5)
C13 C2 C3 C4 -172.3(3)
V C2 C3 C4 -46.2(3)
C1 C2 C3 V 52.0(3)
C13 C2 C3 V -126.0(3)
C18 V C3 C2 112.37(19)
C20 V C3 C2 49.3(3)
C19 V C3 C2 76.8(2)
C1 V C3 C2 -26.66(18)
C5 V C3 C2 -122.7(2)
C4 V C3 C2 -144.7(3)
C22 V C3 C2 -153.0(2)
C21 V C3 C2 2.3(8)
C18 V C3 C4 -102.93(19)
C2 V C3 C4 144.7(3)
C20 V C3 C4 -165.97(18)
C19 V C3 C4 -138.46(18)
C1 V C3 C4 118.0(2)
C5 V C3 C4 22.04(17)
C22 V C3 C4 -8.3(3)
C21 V C3 C4 147.0(6)
C2 C3 C4 C5 0.3(6)
V C3 C4 C5 -45.6(3)
C2 C3 C4 C9 171.4(3)
V C3 C4 C9 125.5(3)
C2 C3 C4 V 45.9(3)
C3 V C4 C5 143.6(3)
C18 V C4 C5 -134.04(18)
C2 V C4 C5 121.9(2)
C20 V C4 C5 -153.7(6)
C19 V C4 C5 -157.60(18)
C1 V C4 C5 88.57(19)
C22 V C4 C5 -40.6(2)
C21 V C4 C5 -25.6(3)
C18 V C4 C3 82.41(19)
C2 V C4 C3 -21.68(18)
C20 V C4 C3 62.7(7)
C19 V C4 C3 58.8(2)
C1 V C4 C3 -54.98(19)
C5 V C4 C3 -143.6(3)
C22 V C4 C3 175.83(17)
C21 V C4 C3 -169.2(2)
C3 V C4 C9 -109.4(4)
C18 V C4 C9 -27.0(3)
C2 V C4 C9 -131.1(3)
C20 V C4 C9 -46.7(8)
C19 V C4 C9 -50.6(3)
C1 V C4 C9 -164.4(3)
C5 V C4 C9 107.0(3)
C22 V C4 C9 66.4(3)
C21 V C4 C9 81.4(4)
C3 C4 C5 C6 -178.4(3)
C9 C4 C5 C6 10.4(4)
V C4 C5 C6 136.6(3)
C3 C4 C5 V 45.1(3)
C9 C4 C5 V -126.2(2)
C3 V C5 C4 -22.57(18)
C18 V C5 C4 58.4(2)
C2 V C5 C4 -52.95(19)
C20 V C5 C4 169.5(2)
C19 V C5 C4 61.6(4)
C1 V C5 C4 -89.93(19)
C22 V C5 C4 144.24(19)
C21 V C5 C4 166.32(18)
C3 V C5 C6 -135.3(4)
C18 V C5 C6 -54.4(4)
C2 V C5 C6 -165.7(3)
C20 V C5 C6 56.7(5)
C19 V C5 C6 -51.2(5)
C1 V C5 C6 157.3(3)
C4 V C5 C6 -112.8(4)
C22 V C5 C6 31.5(3)
C21 V C5 C6 53.5(4)
C4 C5 C6 C7 -7.2(4)
V C5 C6 C7 87.7(4)
C5 C6 C7 C8 -45.8(4)
C5 C6 C7 C10 48.9(4)
C6 C7 C8 C9 84.2(3)
C10 C7 C8 C9 -27.8(2)
C5 C4 C9 C8 39.0(4)
C3 C4 C9 C8 -133.3(3)
V C4 C9 C8 -47.1(4)
C5 C4 C9 C10 -54.7(3)
C3 C4 C9 C10 133.1(3)
V C4 C9 C10 -140.8(2)
C7 C8 C9 C4 -81.4(3)
C7 C8 C9 C10 27.6(2)
C6 C7 C10 C11 41.4(4)
C8 C7 C10 C11 149.5(3)
C6 C7 C10 C12 168.5(3)
C8 C7 C10 C12 -83.5(3)
C6 C7 C10 C9 -80.4(3)
C8 C7 C10 C9 27.6(2)
C4 C9 C10 C11 -37.4(4)
C8 C9 C10 C11 -147.1(3)
C4 C9 C10 C12 -166.2(3)
C8 C9 C10 C12 84.2(3)
C4 C9 C10 C7 82.3(3)
C8 C9 C10 C7 -27.4(2)
N2 Si2 C18 C19 -48.8(3)
C31 Si2 C18 C19 -165.5(3)
C32 Si2 C18 C19 73.7(3)
N2 Si2 C18 V -150.6(2)
C31 Si2 C18 V 92.7(3)
C32 Si2 C18 V -28.1(3)
C3 V C18 C19 -114.01(18)
C2 V C18 C19 -78.49(19)
C20 V C18 C19 25.29(17)
C1 V C18 C19 -51.6(2)
C5 V C18 C19 178.32(17)
C4 V C18 C19 -150.85(18)
C22 V C18 C19 92.74(18)
C21 V C18 C19 56.86(18)
C3 V C18 Si2 5.8(3)
C2 V C18 Si2 41.4(3)
C20 V C18 Si2 145.1(3)
C19 V C18 Si2 119.9(3)
C1 V C18 Si2 68.3(3)
C5 V C18 Si2 -61.8(3)
C4 V C18 Si2 -31.0(3)
C22 V C18 Si2 -147.4(3)
C21 V C18 Si2 176.7(3)
Si2 C18 C19 C20 170.9(2)
V C18 C19 C20 -49.5(3)
Si2 C18 C19 C30 -10.4(4)
V C18 C19 C30 129.2(3)
Si2 C18 C19 V -139.6(2)
C3 V C19 C20 -148.34(17)
C18 V C19 C20 138.4(3)
C2 V C19 C20 -112.24(18)
C1 V C19 C20 -76.12(19)
C5 V C19 C20 134.1(3)
C4 V C19 C20 178.80(17)
C22 V C19 C20 51.84(18)
C21 V C19 C20 21.66(17)
C3 V C19 C18 73.23(19)
C2 V C19 C18 109.33(18)
C20 V C19 C18 -138.4(3)
C1 V C19 C18 145.45(17)
C5 V C19 C18 -4.3(4)
C4 V C19 C18 40.4(2)
C22 V C19 C18 -86.59(18)
C21 V C19 C18 -116.77(19)
C3 V C19 C30 -40.6(3)
C18 V C19 C30 -113.9(4)
C2 V C19 C30 -4.5(3)
C20 V C19 C30 107.7(3)
C1 V C19 C30 31.6(3)
C5 V C19 C30 -118.2(4)
C4 V C19 C30 -73.5(3)
C22 V C19 C30 159.6(3)
C21 V C19 C30 129.4(3)
C18 C19 C20 C21 2.9(5)
C30 C19 C20 C21 -175.9(3)
V C19 C20 C21 -46.4(3)
C18 C19 C20 V 49.4(3)
C30 C19 C20 V -129.5(3)
C3 V C20 C19 47.2(2)
C18 V C20 C19 -25.55(17)
C2 V C20 C19 75.91(19)
C1 V C20 C19 112.17(18)
C5 V C20 C19 -149.5(2)
C4 V C20 C19 -4.8(7)
C22 V C20 C19 -122.20(19)
C21 V C20 C19 -144.7(3)
C3 V C20 C21 -168.10(18)
C18 V C20 C21 119.2(2)
C2 V C20 C21 -139.36(18)
C19 V C20 C21 144.7(3)
C1 V C20 C21 -103.09(18)
C5 V C20 C21 -4.8(3)
C4 V C20 C21 140.0(6)
C22 V C20 C21 22.54(18)
C19 C20 C21 C22 -0.6(5)
V C20 C21 C22 -46.8(3)
C19 C20 C21 C26 172.1(3)
V C20 C21 C26 125.9(2)
C19 C20 C21 V 46.2(3)
C3 V C21 C22 -161.2(6)
C18 V C21 C22 88.23(19)
C2 V C21 C22 -159.33(18)
C20 V C21 C22 142.6(3)
C19 V C21 C22 120.9(2)
C1 V C21 C22 -133.74(18)
C5 V C21 C22 -39.8(2)
C4 V C21 C22 -23.3(3)
C3 V C21 C20 56.2(7)
C18 V C21 C20 -54.34(19)
C2 V C21 C20 58.1(2)
C19 V C21 C20 -21.65(17)
C1 V C21 C20 83.68(19)
C5 V C21 C20 177.58(17)
C4 V C21 C20 -165.9(2)
C22 V C21 C20 -142.6(3)
C3 V C21 C26 -53.4(8)
C18 V C21 C26 -163.9(3)
C2 V C21 C26 -51.5(3)
C20 V C21 C26 -109.6(3)
C19 V C21 C26 -131.2(3)
C1 V C21 C26 -25.9(3)
C5 V C21 C26 68.0(3)
C4 V C21 C26 84.6(3)
C22 V C21 C26 107.9(3)
C20 C21 C22 C23 -177.5(3)
C26 C21 C22 C23 9.7(4)
V C21 C22 C23 136.3(3)
C20 C21 C22 V 46.2(3)
C26 C21 C22 V -126.6(2)
C3 V C22 C21 173.1(2)
C18 V C22 C21 -90.71(19)
C2 V C22 C21 59.9(4)
C20 V C22 C21 -23.08(18)
C19 V C22 C21 -53.54(19)
C1 V C22 C21 59.8(2)
C5 V C22 C21 144.92(19)
C4 V C22 C21 167.51(18)
C3 V C22 C23 60.7(4)
C18 V C22 C23 156.9(3)
C2 V C22 C23 -52.5(6)
C20 V C22 C23 -135.4(3)
C19 V C22 C23 -165.9(3)
C1 V C22 C23 -52.6(4)
C5 V C22 C23 32.6(3)
C4 V C22 C23 55.1(3)
C21 V C22 C23 -112.4(4)
C21 C22 C23 C24 -6.3(4)
V C22 C23 C24 88.2(4)
C22 C23 C24 C25 -46.1(3)
C22 C23 C24 C27 48.5(3)
C23 C24 C25 C26 83.8(3)
C27 C24 C25 C26 -27.9(2)
C22 C21 C26 C25 39.2(3)
C20 C21 C26 C25 -134.4(3)
V C21 C26 C25 -47.7(3)
C22 C21 C26 C27 -54.5(3)
C20 C21 C26 C27 132.0(3)
V C21 C26 C27 -141.4(2)
C24 C25 C26 C21 -80.9(3)
C24 C25 C26 C27 27.6(2)
C23 C24 C27 C28 39.2(4)
C25 C24 C27 C28 147.3(3)
C23 C24 C27 C29 167.7(3)
C25 C24 C27 C29 -84.2(3)
C23 C24 C27 C26 -80.6(3)
C25 C24 C27 C26 27.5(2)
C21 C26 C27 C28 -38.1(4)
C25 C26 C27 C28 -148.2(3)
C21 C26 C27 C29 -165.9(3)
C25 C26 C27 C29 84.1(3)
C21 C26 C27 C24 82.6(3)
C25 C26 C27 C24 -27.5(2)
